data_7030258
loop_
_publ_author_name
'Weber, Lothar'
'Kuhtz, Henry'
'B\"ohling, Lena'
'Brockhinke, Andreas'
'Chrostowska, Anna'
'Dargelos, Alain'
'Mazi\`ere, Audrey'
'Stammler, Hans-Georg'
'Neumann, Beate'

_publ_section_title
;
 Syntheses of rod-shaped fluorescent 1,3,2-benzodiazaboroles with
 phosphonium, and phosphane chalcogenide acceptor functions.
;
_journal_issue 34
_journal_name_full 'Dalton transactions (Cambridge, England : 2003)'
_journal_page_first 10440
_journal_page_last 10452
_journal_paper_doi 10.1039/c2dt30666b
_journal_volume 41
_journal_year 2012
_chemical_formula_moiety 'C28 H28 B N2 P'
_chemical_formula_sum 'C28 H28 B N2 P'
_chemical_formula_weight 434.30
_chemical_name_systematic ?
_space_group_IT_number 2
_symmetry_cell_setting triclinic
_symmetry_space_group_name_Hall '-P 1'
_symmetry_space_group_name_H-M 'P -1'
_atom_sites_solution_hydrogens geom
_atom_sites_solution_primary direct
_atom_sites_solution_secondary difmap
_audit_creation_method SHELXL-97
_cell_angle_alpha 103.8797(11)
_cell_angle_beta 101.0244(11)
_cell_angle_gamma 112.4832(10)
_cell_formula_units_Z 2
_cell_length_a 9.9777(2)
_cell_length_b 10.8375(2)
_cell_length_c 12.8536(2)
_cell_measurement_reflns_used 24946
_cell_measurement_temperature 100(2)
_cell_measurement_theta_max 27.485
_cell_measurement_theta_min 2.910
_cell_volume 1183.10(4)
_computing_cell_refinement 'HKL Scalepack (Otwinowski & Minor 1997)'
_computing_data_collection 'Collect, Bruker AXS, 2004'
_computing_data_reduction 'Denzo and Scalepack (Otwinowski & Minor, 1997)'
_computing_molecular_graphics 'SHELXTL-PLUS (1990)'
_computing_publication_material 'SHELXL-97 (Sheldrick, 1997)'
_computing_structure_refinement 'SHELXL-97 (Sheldrick, 1997)'
_computing_structure_solution 'SHELXS-97 (Sheldrick, 1990)'
_diffrn_ambient_temperature 100(2)
_diffrn_measured_fraction_theta_full 0.998
_diffrn_measured_fraction_theta_max 0.998
_diffrn_measurement_device_type KappaCCD
_diffrn_measurement_method CCD
_diffrn_radiation_monochromator graphite
_diffrn_radiation_source 'fine-focus sealed tube'
_diffrn_radiation_type MoK\a
_diffrn_radiation_wavelength 0.71073
_diffrn_reflns_av_R_equivalents 0.035
_diffrn_reflns_av_sigmaI/netI 0.0276
_diffrn_reflns_limit_h_max 12
_diffrn_reflns_limit_h_min -12
_diffrn_reflns_limit_k_max 14
_diffrn_reflns_limit_k_min -14
_diffrn_reflns_limit_l_max 16
_diffrn_reflns_limit_l_min -16
_diffrn_reflns_number 36873
_diffrn_reflns_theta_full 27.46
_diffrn_reflns_theta_max 27.46
_diffrn_reflns_theta_min 2.91
_exptl_absorpt_coefficient_mu 0.134
_exptl_absorpt_correction_T_max 0.9788
_exptl_absorpt_correction_T_min 0.9608
_exptl_absorpt_correction_type multi-scan
_exptl_absorpt_process_details 'Denzo and Scalepack (Otwinowski & Minor, 1997)'
_exptl_crystal_colour Colourless
_exptl_crystal_density_diffrn 1.219
_exptl_crystal_density_method 'not measured'
_exptl_crystal_description fragment
_exptl_crystal_F_000 460
_exptl_crystal_size_max 0.30
_exptl_crystal_size_mid 0.22
_exptl_crystal_size_min 0.16
_refine_diff_density_max 0.271
_refine_diff_density_min -0.283
_refine_diff_density_rms 0.046
_refine_ls_extinction_method none
_refine_ls_goodness_of_fit_ref 1.047
_refine_ls_hydrogen_treatment constr
_refine_ls_matrix_type full
_refine_ls_number_parameters 291
_refine_ls_number_reflns 5392
_refine_ls_number_restraints 0
_refine_ls_restrained_S_all 1.047
_refine_ls_R_factor_all 0.0443
_refine_ls_R_factor_gt 0.0362
_refine_ls_shift/su_max 0.000
_refine_ls_shift/su_mean 0.000
_refine_ls_structure_factor_coef Fsqd
_refine_ls_weighting_details 'calc w=1/[\s^2^(Fo^2^)+(0.0425P)^2^+0.3926P] where P=(Fo^2^+2Fc^2^)/3'
_refine_ls_weighting_scheme calc
_refine_ls_wR_factor_gt 0.0905
_refine_ls_wR_factor_ref 0.0947
_reflns_number_gt 4571
_reflns_number_total 5392
_reflns_threshold_expression >2sigma(I)
_cod_data_source_file c2dt30666b.txt
_cod_data_source_block compound2
_cod_depositor_comments
;
The following automatic conversions were performed:

'_symmetry_cell_setting' value 'Triclinic' changed to 'triclinic'
according to
/usr/data/users/saulius/automatic-downloads/retrospective/RSC/lib/dictionaries/cif_core.dic
dictionary named 'cif_core.dic' version 2.4.2 from 2011-04-26.

Automatic conversion script
Id: cif_fix_values 2281 2013-09-26 08:29:07Z andrius 
;
_cod_database_code 7030258

loop_
_symmetry_equiv_pos_as_xyz
'x, y, z'
'-x, -y, -z'

loop_
_atom_site_label
_atom_site_type_symbol
_atom_site_fract_x
_atom_site_fract_y
_atom_site_fract_z
_atom_site_U_iso_or_equiv
_atom_site_adp_type
_atom_site_occupancy
_atom_site_symmetry_multiplicity
_atom_site_calc_flag
_atom_site_refinement_flags
P1 P 0.21237(4) 0.35112(3) 0.11246(3) 0.02082(9) Uani 1 1 d .
N1 N 0.65748(11) 1.10283(11) 0.40358(8) 0.0199(2) Uani 1 1 d .
N2 N 0.44890(11) 1.10725(11) 0.29558(9) 0.0200(2) Uani 1 1 d .
B1 B 0.51004(16) 1.01393(15) 0.32080(11) 0.0191(3) Uani 1 1 d .
C1 C 0.68557(14) 1.24469(13) 0.42566(10) 0.0215(3) Uani 1 1 d .
C2 C 0.55695(14) 1.24751(13) 0.36038(10) 0.0210(3) Uani 1 1 d .
C3 C 0.55161(16) 1.37504(14) 0.36612(11) 0.0256(3) Uani 1 1 d .
H3 H 0.4655 1.3769 0.3211 0.031 Uiso 1 1 calc R
C4 C 0.67720(16) 1.50039(14) 0.44037(12) 0.0291(3) Uani 1 1 d .
H4 H 0.6759 1.5891 0.4468 0.035 Uiso 1 1 calc R
C5 C 0.80406(16) 1.49807(14) 0.50505(12) 0.0296(3) Uani 1 1 d .
H5 H 0.8880 1.5852 0.5548 0.036 Uiso 1 1 calc R
C6 C 0.81047(15) 1.37025(14) 0.49835(11) 0.0257(3) Uani 1 1 d .
H6 H 0.8979 1.3691 0.5423 0.031 Uiso 1 1 calc R
C7 C 0.77450(15) 1.06441(14) 0.45143(11) 0.0252(3) Uani 1 1 d .
H7A H 0.7249 0.9639 0.4468 0.030 Uiso 1 1 calc R
H7B H 0.8256 1.1242 0.5322 0.030 Uiso 1 1 calc R
C8 C 0.89392(16) 1.08330(15) 0.39117(13) 0.0310(3) Uani 1 1 d .
H8A H 0.8456 1.0175 0.3129 0.047 Uiso 1 1 calc R
H8B H 0.9737 1.0632 0.4298 0.047 Uiso 1 1 calc R
H8C H 0.9396 1.1814 0.3919 0.047 Uiso 1 1 calc R
C9 C 0.29797(14) 1.07433(14) 0.22484(11) 0.0230(3) Uani 1 1 d .
H9A H 0.2478 0.9738 0.1742 0.028 Uiso 1 1 calc R
H9B H 0.3100 1.1347 0.1770 0.028 Uiso 1 1 calc R
C10 C 0.19574(15) 1.09810(15) 0.29325(12) 0.0286(3) Uani 1 1 d .
H10A H 0.1849 1.0400 0.3418 0.043 Uiso 1 1 calc R
H10B H 0.0949 1.0708 0.2419 0.043 Uiso 1 1 calc R
H10C H 0.2416 1.1988 0.3401 0.043 Uiso 1 1 calc R
C11 C 0.43253(13) 0.84771(13) 0.26714(10) 0.0184(2) Uani 1 1 d .
C12 C 0.37323(14) 0.77838(13) 0.14950(10) 0.0201(2) Uani 1 1 d .
H12 H 0.3803 0.8339 0.1018 0.024 Uiso 1 1 calc R
C13 C 0.30455(14) 0.63108(13) 0.10085(10) 0.0204(2) Uani 1 1 d .
H13 H 0.2646 0.5877 0.0210 0.024 Uiso 1 1 calc R
C14 C 0.29368(13) 0.54599(13) 0.16843(10) 0.0192(2) Uani 1 1 d .
C15 C 0.35479(14) 0.61377(13) 0.28595(10) 0.0206(2) Uani 1 1 d .
H15 H 0.3506 0.5582 0.3334 0.025 Uiso 1 1 calc R
C16 C 0.42129(14) 0.76090(13) 0.33387(10) 0.0199(2) Uani 1 1 d .
H16 H 0.4602 0.8041 0.4138 0.024 Uiso 1 1 calc R
C17 C 0.17474(14) 0.31743(12) -0.03935(11) 0.0208(2) Uani 1 1 d .
C18 C 0.29225(15) 0.31725(14) -0.08382(12) 0.0279(3) Uani 1 1 d .
H18 H 0.3847 0.3284 -0.0362 0.033 Uiso 1 1 calc R
C19 C 0.27513(16) 0.30089(15) -0.19682(12) 0.0324(3) Uani 1 1 d .
H19 H 0.3565 0.3031 -0.2257 0.039 Uiso 1 1 calc R
C20 C 0.13899(16) 0.28123(14) -0.26769(11) 0.0292(3) Uani 1 1 d .
H20 H 0.1270 0.2696 -0.3451 0.035 Uiso 1 1 calc R
C21 C 0.02059(15) 0.27867(13) -0.22505(11) 0.0252(3) Uani 1 1 d .
H21 H -0.0731 0.2638 -0.2736 0.030 Uiso 1 1 calc R
C22 C 0.03882(14) 0.29787(13) -0.11137(11) 0.0220(3) Uani 1 1 d .
H22 H -0.0421 0.2977 -0.0825 0.026 Uiso 1 1 calc R
C23 C 0.01938(14) 0.29164(13) 0.12503(10) 0.0210(3) Uani 1 1 d .
C24 C -0.07866(16) 0.14531(14) 0.07977(11) 0.0266(3) Uani 1 1 d .
H24 H -0.0447 0.0821 0.0419 0.032 Uiso 1 1 calc R
C25 C -0.22476(16) 0.09104(15) 0.08934(11) 0.0296(3) Uani 1 1 d .
H25 H -0.2901 -0.0084 0.0573 0.035 Uiso 1 1 calc R
C26 C -0.27497(16) 0.18209(15) 0.14569(11) 0.0290(3) Uani 1 1 d .
H26 H -0.3748 0.1453 0.1523 0.035 Uiso 1 1 calc R
C27 C -0.17907(16) 0.32683(15) 0.19228(12) 0.0296(3) Uani 1 1 d .
H27 H -0.2128 0.3893 0.2317 0.036 Uiso 1 1 calc R
C28 C -0.03327(15) 0.38120(14) 0.18158(11) 0.0250(3) Uani 1 1 d .
H28 H 0.0312 0.4808 0.2133 0.030 Uiso 1 1 calc R

loop_
_atom_site_aniso_label
_atom_site_aniso_U_11
_atom_site_aniso_U_22
_atom_site_aniso_U_33
_atom_site_aniso_U_23
_atom_site_aniso_U_13
_atom_site_aniso_U_12
P1 0.02157(17) 0.01854(16) 0.02218(17) 0.00589(13) 0.00554(13) 0.01017(13)
N1 0.0193(5) 0.0203(5) 0.0189(5) 0.0057(4) 0.0065(4) 0.0081(4)
N2 0.0189(5) 0.0175(5) 0.0216(5) 0.0052(4) 0.0067(4) 0.0069(4)
B1 0.0197(7) 0.0220(7) 0.0177(6) 0.0081(5) 0.0097(5) 0.0090(6)
C1 0.0230(6) 0.0208(6) 0.0205(6) 0.0062(5) 0.0118(5) 0.0080(5)
C2 0.0223(6) 0.0196(6) 0.0202(6) 0.0058(5) 0.0109(5) 0.0072(5)
C3 0.0282(7) 0.0229(6) 0.0293(7) 0.0104(5) 0.0141(6) 0.0118(6)
C4 0.0364(8) 0.0192(6) 0.0338(7) 0.0085(6) 0.0200(6) 0.0106(6)
C5 0.0285(7) 0.0209(6) 0.0275(7) 0.0010(5) 0.0139(6) 0.0013(5)
C6 0.0222(6) 0.0255(7) 0.0222(6) 0.0039(5) 0.0093(5) 0.0052(5)
C7 0.0225(6) 0.0269(7) 0.0227(6) 0.0074(5) 0.0031(5) 0.0104(5)
C8 0.0251(7) 0.0280(7) 0.0414(8) 0.0105(6) 0.0120(6) 0.0136(6)
C9 0.0214(6) 0.0221(6) 0.0254(6) 0.0081(5) 0.0051(5) 0.0107(5)
C10 0.0241(7) 0.0288(7) 0.0364(8) 0.0127(6) 0.0116(6) 0.0136(6)
C11 0.0155(6) 0.0206(6) 0.0208(6) 0.0071(5) 0.0072(5) 0.0091(5)
C12 0.0202(6) 0.0215(6) 0.0201(6) 0.0087(5) 0.0065(5) 0.0098(5)
C13 0.0201(6) 0.0222(6) 0.0176(6) 0.0053(5) 0.0042(5) 0.0100(5)
C14 0.0170(6) 0.0191(6) 0.0216(6) 0.0060(5) 0.0061(5) 0.0086(5)
C15 0.0211(6) 0.0224(6) 0.0212(6) 0.0094(5) 0.0085(5) 0.0104(5)
C16 0.0200(6) 0.0225(6) 0.0176(6) 0.0058(5) 0.0078(5) 0.0095(5)
C17 0.0224(6) 0.0151(5) 0.0233(6) 0.0037(5) 0.0077(5) 0.0082(5)
C18 0.0229(7) 0.0271(7) 0.0305(7) 0.0044(6) 0.0092(6) 0.0110(6)
C19 0.0285(7) 0.0335(8) 0.0332(8) 0.0052(6) 0.0175(6) 0.0119(6)
C20 0.0344(8) 0.0243(7) 0.0226(7) 0.0038(5) 0.0119(6) 0.0081(6)
C21 0.0260(7) 0.0206(6) 0.0237(6) 0.0045(5) 0.0054(5) 0.0082(5)
C22 0.0214(6) 0.0195(6) 0.0243(6) 0.0054(5) 0.0088(5) 0.0088(5)
C23 0.0239(6) 0.0216(6) 0.0187(6) 0.0087(5) 0.0066(5) 0.0102(5)
C24 0.0323(7) 0.0212(6) 0.0256(7) 0.0069(5) 0.0110(6) 0.0112(6)
C25 0.0329(7) 0.0232(7) 0.0261(7) 0.0083(5) 0.0098(6) 0.0060(6)
C26 0.0269(7) 0.0341(7) 0.0253(7) 0.0132(6) 0.0130(6) 0.0090(6)
C27 0.0317(7) 0.0315(7) 0.0286(7) 0.0096(6) 0.0148(6) 0.0152(6)
C28 0.0271(7) 0.0207(6) 0.0262(7) 0.0071(5) 0.0091(5) 0.0099(5)

loop_
_atom_type_symbol
_atom_type_description
_atom_type_scat_dispersion_real
_atom_type_scat_dispersion_imag
_atom_type_scat_source
C C 0.0033 0.0016 'International Tables Vol C Tables 4.2.6.8 and 6.1.1.4'
H H 0.0000 0.0000 'International Tables Vol C Tables 4.2.6.8 and 6.1.1.4'
B B 0.0013 0.0007 'International Tables Vol C Tables 4.2.6.8 and 6.1.1.4'
N N 0.0061 0.0033 'International Tables Vol C Tables 4.2.6.8 and 6.1.1.4'
P P 0.1023 0.0942 'International Tables Vol C Tables 4.2.6.8 and 6.1.1.4'

loop_
_geom_angle_atom_site_label_1
_geom_angle_atom_site_label_2
_geom_angle_atom_site_label_3
_geom_angle
C17 P1 C23 102.24(6)
C17 P1 C14 101.26(5)
C23 P1 C14 103.43(5)
C1 N1 B1 108.43(10)
C1 N1 C7 121.76(10)
B1 N1 C7 129.42(11)
C2 N2 B1 108.22(10)
C2 N2 C9 121.56(10)
B1 N2 C9 130.01(10)
N1 B1 N2 106.42(11)
N1 B1 C11 126.64(11)
N2 B1 C11 126.94(11)
C6 C1 N1 131.03(12)
C6 C1 C2 120.52(12)
N1 C1 C2 108.43(11)
C3 C2 N2 130.24(12)
C3 C2 C1 121.27(12)
N2 C2 C1 108.48(11)
C2 C3 C4 117.64(13)
C2 C3 H3 121.2
C4 C3 H3 121.2
C5 C4 C3 121.26(12)
C5 C4 H4 119.4
C3 C4 H4 119.4
C4 C5 C6 121.19(12)
C4 C5 H5 119.4
C6 C5 H5 119.4
C1 C6 C5 118.11(13)
C1 C6 H6 120.9
C5 C6 H6 120.9
N1 C7 C8 112.62(11)
N1 C7 H7A 109.1
C8 C7 H7A 109.1
N1 C7 H7B 109.1
C8 C7 H7B 109.1
H7A C7 H7B 107.8
C7 C8 H8A 109.5
C7 C8 H8B 109.5
H8A C8 H8B 109.5
C7 C8 H8C 109.5
H8A C8 H8C 109.5
H8B C8 H8C 109.5
N2 C9 C10 112.80(11)
N2 C9 H9A 109.0
C10 C9 H9A 109.0
N2 C9 H9B 109.0
C10 C9 H9B 109.0
H9A C9 H9B 107.8
C9 C10 H10A 109.5
C9 C10 H10B 109.5
H10A C10 H10B 109.5
C9 C10 H10C 109.5
H10A C10 H10C 109.5
H10B C10 H10C 109.5
C12 C11 C16 116.81(11)
C12 C11 B1 121.35(11)
C16 C11 B1 121.83(11)
C13 C12 C11 121.91(11)
C13 C12 H12 119.0
C11 C12 H12 119.0
C12 C13 C14 120.62(11)
C12 C13 H13 119.7
C14 C13 H13 119.7
C13 C14 C15 118.12(11)
C13 C14 P1 123.99(9)
C15 C14 P1 117.83(9)
C16 C15 C14 120.86(11)
C16 C15 H15 119.6
C14 C15 H15 119.6
C15 C16 C11 121.66(11)
C15 C16 H16 119.2
C11 C16 H16 119.2
C22 C17 C18 118.66(12)
C22 C17 P1 123.76(9)
C18 C17 P1 117.53(10)
C19 C18 C17 120.67(13)
C19 C18 H18 119.7
C17 C18 H18 119.7
C18 C19 C20 120.06(12)
C18 C19 H19 120.0
C20 C19 H19 120.0
C21 C20 C19 119.80(12)
C21 C20 H20 120.1
C19 C20 H20 120.1
C20 C21 C22 120.15(13)
C20 C21 H21 119.9
C22 C21 H21 119.9
C21 C22 C17 120.63(12)
C21 C22 H22 119.7
C17 C22 H22 119.7
C28 C23 C24 117.90(12)
C28 C23 P1 124.44(10)
C24 C23 P1 117.57(10)
C25 C24 C23 121.17(12)
C25 C24 H24 119.4
C23 C24 H24 119.4
C26 C25 C24 119.97(13)
C26 C25 H25 120.0
C24 C25 H25 120.0
C27 C26 C25 119.73(13)
C27 C26 H26 120.1
C25 C26 H26 120.1
C26 C27 C28 120.23(13)
C26 C27 H27 119.9
C28 C27 H27 119.9
C27 C28 C23 120.99(12)
C27 C28 H28 119.5
C23 C28 H28 119.5

loop_
_geom_bond_atom_site_label_1
_geom_bond_atom_site_label_2
_geom_bond_distance
P1 C17 1.8316(13)
P1 C23 1.8356(13)
P1 C14 1.8366(12)
N1 C1 1.3976(16)
N1 B1 1.4318(17)
N1 C7 1.4612(16)
N2 C2 1.4008(16)
N2 B1 1.4330(17)
N2 C9 1.4600(16)
B1 C11 1.5663(18)
C1 C6 1.3876(18)
C1 C2 1.4080(18)
C2 C3 1.3883(18)
C3 C4 1.3947(19)
C3 H3 0.9500
C4 C5 1.388(2)
C4 H4 0.9500
C5 C6 1.394(2)
C5 H5 0.9500
C6 H6 0.9500
C7 C8 1.5179(19)
C7 H7A 0.9900
C7 H7B 0.9900
C8 H8A 0.9800
C8 H8B 0.9800
C8 H8C 0.9800
C9 C10 1.5217(18)
C9 H9A 0.9900
C9 H9B 0.9900
C10 H10A 0.9800
C10 H10B 0.9800
C10 H10C 0.9800
C11 C12 1.4049(17)
C11 C16 1.4059(17)
C12 C13 1.3890(17)
C12 H12 0.9500
C13 C14 1.4002(17)
C13 H13 0.9500
C14 C15 1.4022(17)
C15 C16 1.3876(17)
C15 H15 0.9500
C16 H16 0.9500
C17 C22 1.3954(18)
C17 C18 1.3997(18)
C18 C19 1.389(2)
C18 H18 0.9500
C19 C20 1.390(2)
C19 H19 0.9500
C20 C21 1.3880(19)
C20 H20 0.9500
C21 C22 1.3910(18)
C21 H21 0.9500
C22 H22 0.9500
C23 C28 1.3942(17)
C23 C24 1.4012(18)
C24 C25 1.3905(19)
C24 H24 0.9500
C25 C26 1.387(2)
C25 H25 0.9500
C26 C27 1.385(2)
C26 H26 0.9500
C27 C28 1.3936(19)
C27 H27 0.9500
C28 H28 0.9500
